data_7055929
loop_
_publ_author_name
'Zhang, Caiyun'
'Zhang, Fan'
'Lv, Shichang'
'Shi, Min'
'Zhang, Jun'

_publ_section_title
;
 Facile syntheses of N-heterocyclic carbene precursors through Cu(ii)- or
 Ag(i)-catalyzed amination of N-alkynyl formamidines
;
_journal_issue 5
_journal_name_full 'New J. Chem.'
_journal_page_first 1889
_journal_paper_doi 10.1039/C6NJ03276A
_journal_volume 41
_journal_year 2017
_chemical_formula_sum 'C30 H41 Cl2 F3 N2 O3 S'
_chemical_formula_weight 637.61
_chemical_name_systematic
; 
 ? 
;
_space_group_crystal_system orthorhombic
_space_group_IT_number 61
_space_group_name_Hall '-P 2ac 2ab'
_space_group_name_H-M_alt 'P b c a'
_symmetry_space_group_name_Hall '-P 2ac 2ab'
_symmetry_space_group_name_H-M 'P b c a'
_atom_sites_solution_hydrogens mixed
_audit_creation_method SHELXL-2013
_audit_update_record
;
2016-10-04 deposited with the CCDC.
2017-01-09 downloaded from the CCDC.
;
_cell_angle_alpha 90
_cell_angle_beta 90
_cell_angle_gamma 90
_cell_formula_units_Z 8
_cell_length_a 20.338(7)
_cell_length_b 16.179(5)
_cell_length_c 21.087(7)
_cell_measurement_reflns_used 3490
_cell_measurement_temperature 293(2)
_cell_measurement_theta_max 25.41
_cell_measurement_theta_min 2.37
_cell_volume 6939(4)
_computing_cell_refinement 'Bruker SAINT'
_computing_data_collection 'Bruker APEX2'
_computing_data_reduction 'Bruker SAINT'
_computing_molecular_graphics 'Bruker SHELXTL'
_computing_publication_material 'Bruker SHELXTL'
_computing_structure_refinement 'SHELXL-2013 (Sheldrick, 2013)'
_computing_structure_solution 'SHELXS-97 (Sheldrick, 2008)'
_diffrn_ambient_temperature 293(2)
_diffrn_measured_fraction_theta_full 0.969
_diffrn_measured_fraction_theta_max 0.996
_diffrn_measurement_device_type 'Bruker APEX-II CCD'
_diffrn_measurement_method '\f and \w scans'
_diffrn_radiation_type MoK\a
_diffrn_radiation_wavelength 0.71073
_diffrn_reflns_av_R_equivalents 0.0964
_diffrn_reflns_av_unetI/netI 0.1030
_diffrn_reflns_Laue_measured_fraction_full 0.969
_diffrn_reflns_Laue_measured_fraction_max 0.996
_diffrn_reflns_limit_h_max 21
_diffrn_reflns_limit_h_min -24
_diffrn_reflns_limit_k_max 19
_diffrn_reflns_limit_k_min -18
_diffrn_reflns_limit_l_max 25
_diffrn_reflns_limit_l_min -20
_diffrn_reflns_number 25983
_diffrn_reflns_point_group_measured_fraction_full 0.969
_diffrn_reflns_point_group_measured_fraction_max 0.996
_diffrn_reflns_theta_full 25.242
_diffrn_reflns_theta_max 25.006
_diffrn_reflns_theta_min 1.876
_exptl_absorpt_coefficient_mu 0.294
_exptl_absorpt_correction_T_max 0.746
_exptl_absorpt_correction_T_min 0.592
_exptl_absorpt_correction_type multi-scan
_exptl_absorpt_process_details sadabs
_exptl_crystal_colour colourless
_exptl_crystal_density_diffrn 1.221
_exptl_crystal_description block
_exptl_crystal_F_000 2688
_exptl_crystal_size_max 0.600
_exptl_crystal_size_mid 0.150
_exptl_crystal_size_min 0.100
_refine_diff_density_max 0.508
_refine_diff_density_min -0.339
_refine_diff_density_rms 0.054
_refine_ls_extinction_method none
_refine_ls_goodness_of_fit_ref 0.911
_refine_ls_hydrogen_treatment mixed
_refine_ls_matrix_type full
_refine_ls_number_parameters 382
_refine_ls_number_reflns 6084
_refine_ls_number_restraints 0
_refine_ls_restrained_S_all 0.911
_refine_ls_R_factor_all 0.1718
_refine_ls_R_factor_gt 0.0730
_refine_ls_shift/su_max 0.000
_refine_ls_shift/su_mean 0.000
_refine_ls_structure_factor_coef Fsqd
_refine_ls_weighting_details
; 
 w=1/[\s^2^(Fo^2^)+(0.1259P)^2^] 
 where P=(Fo^2^+2Fc^2^)/3 
;
_refine_ls_weighting_scheme calc
_refine_ls_wR_factor_gt 0.1881
_refine_ls_wR_factor_ref 0.2294
_reflns_Friedel_coverage 0.000
_reflns_number_gt 2514
_reflns_number_total 6084
_reflns_threshold_expression 'I > 2\s(I)'
_cod_data_source_file c6nj03276a2.cif
_cod_data_source_block a40411ba
_cod_depositor_comments 'Adding full bibliography for 7055928--7055929.cif.'
_cod_original_cell_volume 6938(4)
_cod_database_code 7055929
_shelx_space_group_comment
; 
The symmetry employed for this shelxl refinement is uniquely defined 
by the following loop, which should always be used as a source of 
symmetry information in preference to the above space-group names. 
They are only intended as comments. 
;
_shelx_estimated_absorpt_t_min 0.843
_shelx_estimated_absorpt_t_max 0.971
_shelxl_version_number 2013-2

loop_
_space_group_symop_operation_xyz
'x, y, z'
'-x+1/2, -y, z+1/2'
'-x, y+1/2, -z+1/2'
'x+1/2, -y+1/2, -z'
'-x, -y, -z'
'x-1/2, y, -z-1/2'
'x, -y-1/2, z-1/2'
'-x-1/2, y-1/2, z'

loop_
_atom_site_label
_atom_site_type_symbol
_atom_site_fract_x
_atom_site_fract_y
_atom_site_fract_z
_atom_site_U_iso_or_equiv
_atom_site_adp_type
_atom_site_occupancy
_atom_site_site_symmetry_order
_atom_site_calc_flag
_atom_site_refinement_flags_posn
_atom_site_refinement_flags_adp
S1 S 0.15970(6) 0.14021(8) 0.14860(6) 0.0747(4) Uani 1 1 d . .
N1 N 0.32639(15) 0.94122(18) 0.07689(13) 0.0486(8) Uani 1 1 d . .
N2 N 0.22915(14) 0.88321(19) 0.07085(12) 0.0481(8) Uani 1 1 d . .
O1 O 0.16738(14) 0.22113(18) 0.17470(14) 0.0814(9) Uani 1 1 d . .
O2 O 0.1881(2) 0.0740(2) 0.1833(2) 0.1244(13) Uani 1 1 d . .
O3 O 0.1735(2) 0.1340(2) 0.08291(16) 0.1285(15) Uani 1 1 d . .
F1 F 0.05449(19) 0.0495(3) 0.1319(2) 0.1685(16) Uani 1 1 d . .
F2 F 0.05170(19) 0.1280(3) 0.2119(2) 0.1831(19) Uani 1 1 d . .
F3 F 0.04013(19) 0.1776(3) 0.1210(2) 0.1718(17) Uani 1 1 d . .
C1 C 0.26248(19) 0.9475(3) 0.08867(16) 0.0459(9) Uani 1 1 d . .
H1 H 0.2409(14) 0.994(2) 0.1120(13) 0.039(9) Uiso 1 1 d . .
C2 C 0.33938(19) 0.8628(2) 0.04752(16) 0.0497(10) Uani 1 1 d . .
C3 C 0.27440(18) 0.8212(2) 0.04275(17) 0.0562(10) Uani 1 1 d . .
H3A H 0.2631 0.8098 -0.0011 0.067 Uiso 1 1 calc R U
H3B H 0.2738 0.7700 0.0666 0.067 Uiso 1 1 calc R U
C4 C 0.37651(18) 1.0004(2) 0.09374(18) 0.0532(10) Uani 1 1 d . .
C5 C 0.4063(2) 0.9935(3) 0.15251(19) 0.0630(11) Uani 1 1 d . .
C6 C 0.4550(2) 1.0505(3) 0.1674(2) 0.0877(15) Uani 1 1 d . .
H6 H 0.4758 1.0476 0.2066 0.105 Uiso 1 1 calc R U
C7 C 0.4733(3) 1.1118(3) 0.1248(3) 0.0950(16) Uani 1 1 d . .
H7 H 0.5058 1.1497 0.1356 0.114 Uiso 1 1 calc R U
C8 C 0.4438(2) 1.1161(3) 0.0673(3) 0.0843(14) Uani 1 1 d . .
H8 H 0.4564 1.1576 0.0393 0.101 Uiso 1 1 calc R U
C9 C 0.3949(2) 1.0603(3) 0.0485(2) 0.0651(11) Uani 1 1 d . .
C10 C 0.3860(2) 0.9286(3) 0.2005(2) 0.0797(14) Uani 1 1 d . .
H10 H 0.3586 0.8881 0.1783 0.096 Uiso 1 1 calc R U
C11 C 0.4450(3) 0.8822(4) 0.2282(3) 0.134(2) Uani 1 1 d . .
H11A H 0.4688 0.8556 0.1946 0.201 Uiso 1 1 calc R U
H11B H 0.4298 0.8414 0.2578 0.201 Uiso 1 1 calc R U
H11C H 0.4734 0.9206 0.2496 0.201 Uiso 1 1 calc R U
C12 C 0.3441(3) 0.9673(4) 0.2520(2) 0.134(2) Uani 1 1 d . .
H12A H 0.3702 1.0053 0.2762 0.201 Uiso 1 1 calc R U
H12B H 0.3275 0.9248 0.2795 0.201 Uiso 1 1 calc R U
H12C H 0.3079 0.9963 0.2330 0.201 Uiso 1 1 calc R U
C13 C 0.3630(2) 1.0655(3) -0.01570(19) 0.0728(13) Uani 1 1 d . .
H13 H 0.3404 1.0129 -0.0234 0.087 Uiso 1 1 calc R U
C14 C 0.3117(3) 1.1334(4) -0.0173(3) 0.125(2) Uani 1 1 d . .
H14A H 0.2764 1.1197 0.0111 0.188 Uiso 1 1 calc R U
H14B H 0.2948 1.1388 -0.0596 0.188 Uiso 1 1 calc R U
H14C H 0.3313 1.1847 -0.0044 0.188 Uiso 1 1 calc R U
C15 C 0.4132(3) 1.0784(4) -0.0700(2) 0.120(2) Uani 1 1 d . .
H15A H 0.4359 1.1298 -0.0639 0.180 Uiso 1 1 calc R U
H15B H 0.3905 1.0795 -0.1099 0.180 Uiso 1 1 calc R U
H15C H 0.4444 1.0339 -0.0700 0.180 Uiso 1 1 calc R U
C16 C 0.3979(2) 0.8381(3) 0.03023(19) 0.0753(13) Uani 1 1 d . .
H16A H 0.4342 0.8720 0.0368 0.090 Uiso 1 1 calc R U
H16B H 0.4033 0.7865 0.0114 0.090 Uiso 1 1 calc R U
C17 C 0.15870(18) 0.8711(2) 0.07610(17) 0.0497(10) Uani 1 1 d . .
C18 C 0.1197(2) 0.8908(2) 0.02316(18) 0.0627(11) Uani 1 1 d . .
C19 C 0.0528(2) 0.8782(3) 0.0287(2) 0.0787(14) Uani 1 1 d . .
H19 H 0.0253 0.8897 -0.0055 0.094 Uiso 1 1 calc R U
C20 C 0.0261(2) 0.8486(3) 0.0849(3) 0.0841(14) Uani 1 1 d . .
H20 H -0.0191 0.8416 0.0883 0.101 Uiso 1 1 calc R U
C21 C 0.0655(2) 0.8298(3) 0.1351(2) 0.0718(12) Uani 1 1 d . .
H21 H 0.0464 0.8098 0.1721 0.086 Uiso 1 1 calc R U
C22 C 0.13338(19) 0.8396(2) 0.13242(18) 0.0574(11) Uani 1 1 d . .
C23 C 0.1481(2) 0.9241(3) -0.03753(19) 0.0768(13) Uani 1 1 d . .
H23 H 0.1960 0.9266 -0.0327 0.092 Uiso 1 1 calc R U
C24 C 0.1327(3) 0.8674(4) -0.0944(2) 0.122(2) Uani 1 1 d . .
H24A H 0.1440 0.8114 -0.0840 0.183 Uiso 1 1 calc R U
H24B H 0.1577 0.8850 -0.1306 0.183 Uiso 1 1 calc R U
H24C H 0.0866 0.8705 -0.1041 0.183 Uiso 1 1 calc R U
C25 C 0.1235(3) 1.0109(3) -0.0514(3) 0.1200(19) Uani 1 1 d . .
H25A H 0.0765 1.0100 -0.0561 0.180 Uiso 1 1 calc R U
H25B H 0.1431 1.0306 -0.0900 0.180 Uiso 1 1 calc R U
H25C H 0.1352 1.0469 -0.0171 0.180 Uiso 1 1 calc R U
C26 C 0.1754(2) 0.8160(3) 0.18903(19) 0.0733(13) Uani 1 1 d . .
H26 H 0.2215 0.8233 0.1768 0.088 Uiso 1 1 calc R U
C27 C 0.1658(2) 0.7245(3) 0.2066(2) 0.1064(18) Uani 1 1 d . .
H27A H 0.1210 0.7156 0.2195 0.160 Uiso 1 1 calc R U
H27B H 0.1947 0.7103 0.2409 0.160 Uiso 1 1 calc R U
H27C H 0.1755 0.6905 0.1705 0.160 Uiso 1 1 calc R U
C28 C 0.1625(3) 0.8714(4) 0.2466(2) 0.116(2) Uani 1 1 d . .
H28A H 0.1730 0.9276 0.2361 0.175 Uiso 1 1 calc R U
H28B H 0.1894 0.8536 0.2814 0.175 Uiso 1 1 calc R U
H28C H 0.1170 0.8676 0.2584 0.175 Uiso 1 1 calc R U
C29 C 0.0732(3) 0.1226(4) 0.1542(3) 0.1001(17) Uani 1 1 d . .
C30 C 0.1753(4) 0.1793(6) 0.3279(3) 0.192(4) Uani 1 1 d . .
H30A H 0.1342 0.1767 0.3047 0.230 Uiso 1 1 calc R U
H30B H 0.2100 0.1879 0.2970 0.230 Uiso 1 1 calc R U
Cl1 Cl 0.17271(14) 0.26289(17) 0.37537(10) 0.2055(12) Uani 1 1 d . .
Cl2 Cl 0.18758(18) 0.08831(18) 0.36196(10) 0.2413(16) Uani 1 1 d . .

loop_
_atom_site_aniso_label
_atom_site_aniso_U_11
_atom_site_aniso_U_22
_atom_site_aniso_U_33
_atom_site_aniso_U_23
_atom_site_aniso_U_13
_atom_site_aniso_U_12
S1 0.0742(9) 0.0619(8) 0.0880(8) -0.0047(6) 0.0144(6) -0.0066(7)
N1 0.040(2) 0.048(2) 0.0584(18) -0.0049(14) 0.0004(14) 0.0018(17)
N2 0.0369(19) 0.048(2) 0.0593(18) -0.0015(15) -0.0059(14) 0.0012(17)
O1 0.084(2) 0.061(2) 0.099(2) -0.0139(16) 0.0004(16) -0.0101(16)
O2 0.114(3) 0.078(3) 0.182(4) 0.018(2) -0.007(3) 0.018(2)
O3 0.171(4) 0.114(3) 0.100(3) -0.030(2) 0.059(2) -0.034(3)
F1 0.133(3) 0.119(3) 0.254(4) -0.030(3) -0.003(3) -0.064(3)
F2 0.131(3) 0.246(5) 0.172(4) -0.016(3) 0.087(3) -0.065(3)
F3 0.106(3) 0.167(4) 0.243(4) 0.026(3) -0.063(3) -0.006(3)
C1 0.039(3) 0.048(3) 0.051(2) -0.0011(19) 0.0018(18) 0.006(2)
C2 0.043(3) 0.049(3) 0.057(2) 0.0002(18) 0.0032(19) 0.008(2)
C3 0.051(3) 0.048(3) 0.069(2) -0.0063(18) -0.0045(19) 0.007(2)
C4 0.038(2) 0.050(3) 0.072(3) -0.010(2) 0.002(2) -0.007(2)
C5 0.049(3) 0.060(3) 0.080(3) -0.019(2) -0.006(2) -0.003(2)
C6 0.068(3) 0.081(4) 0.114(4) -0.024(3) -0.020(3) -0.004(3)
C7 0.068(4) 0.077(4) 0.140(5) -0.026(4) 0.000(4) -0.021(3)
C8 0.065(3) 0.053(3) 0.136(5) -0.006(3) 0.024(3) -0.014(3)
C9 0.049(3) 0.049(3) 0.097(3) -0.009(2) 0.014(2) 0.006(2)
C10 0.073(3) 0.085(4) 0.081(3) -0.002(3) -0.025(3) -0.008(3)
C11 0.121(5) 0.124(5) 0.158(5) 0.032(4) -0.050(4) 0.001(4)
C12 0.172(6) 0.150(6) 0.079(3) 0.002(4) 0.026(4) 0.015(5)
C13 0.074(3) 0.066(3) 0.078(3) 0.013(2) 0.010(3) 0.003(3)
C14 0.104(4) 0.141(5) 0.132(4) 0.030(4) 0.021(3) 0.049(4)
C15 0.104(4) 0.148(5) 0.109(4) 0.022(3) 0.043(3) 0.013(4)
C16 0.057(3) 0.069(3) 0.100(3) -0.015(2) 0.007(2) 0.008(2)
C17 0.036(2) 0.049(2) 0.065(2) -0.0062(19) -0.005(2) -0.0004(19)
C18 0.048(3) 0.062(3) 0.077(3) 0.003(2) -0.015(2) 0.006(2)
C19 0.049(3) 0.090(4) 0.097(3) 0.001(3) -0.025(3) 0.009(3)
C20 0.042(3) 0.078(4) 0.132(4) 0.004(3) -0.003(3) 0.001(3)
C21 0.052(3) 0.071(3) 0.092(3) 0.007(2) 0.011(3) -0.003(2)
C22 0.042(3) 0.057(3) 0.074(3) 0.001(2) 0.002(2) -0.003(2)
C23 0.065(3) 0.092(4) 0.074(3) 0.012(3) -0.017(2) 0.017(3)
C24 0.154(6) 0.120(5) 0.093(4) -0.016(3) -0.023(4) 0.022(4)
C25 0.150(6) 0.092(4) 0.118(4) 0.022(3) -0.008(4) 0.013(4)
C26 0.056(3) 0.091(4) 0.073(3) 0.013(2) -0.001(2) -0.009(2)
C27 0.091(4) 0.093(4) 0.135(4) 0.042(3) -0.020(3) -0.008(3)
C28 0.131(5) 0.138(5) 0.080(3) -0.015(3) -0.002(3) -0.004(4)
C29 0.090(4) 0.089(4) 0.121(5) 0.005(3) -0.005(4) -0.028(4)
C30 0.219(10) 0.253(11) 0.103(5) 0.035(6) -0.009(5) -0.035(7)
Cl1 0.299(3) 0.185(2) 0.1320(15) 0.0237(15) -0.0269(16) -0.001(2)
Cl2 0.396(5) 0.191(3) 0.1369(16) 0.0215(16) -0.032(2) -0.041(3)

loop_
_atom_type_symbol
_atom_type_description
_atom_type_scat_dispersion_real
_atom_type_scat_dispersion_imag
_atom_type_scat_source
C C 0.0033 0.0016 'International Tables Vol C Tables 4.2.6.8 and 6.1.1.4'
H H 0.0000 0.0000 'International Tables Vol C Tables 4.2.6.8 and 6.1.1.4'
N N 0.0061 0.0033 'International Tables Vol C Tables 4.2.6.8 and 6.1.1.4'
O O 0.0106 0.0060 'International Tables Vol C Tables 4.2.6.8 and 6.1.1.4'
F F 0.0171 0.0103 'International Tables Vol C Tables 4.2.6.8 and 6.1.1.4'
S S 0.1246 0.1234 'International Tables Vol C Tables 4.2.6.8 and 6.1.1.4'
Cl Cl 0.1484 0.1585 'International Tables Vol C Tables 4.2.6.8 and 6.1.1.4'

loop_
_geom_angle_atom_site_label_1
_geom_angle_atom_site_label_2
_geom_angle_atom_site_label_3
_geom_angle
O3 S1 O2 111.7(3)
O3 S1 O1 114.8(2)
O2 S1 O1 116.6(2)
O3 S1 C29 104.4(3)
O2 S1 C29 104.3(3)
O1 S1 C29 103.2(2)
C1 N1 C2 109.2(3)
C1 N1 C4 126.5(3)
C2 N1 C4 124.2(3)
C1 N2 C17 127.1(3)
C1 N2 C3 109.5(3)
C17 N2 C3 123.5(3)
N2 C1 N1 113.3(4)
N2 C1 H1 120.9(17)
N1 C1 H1 125.6(17)
C16 C2 N1 123.9(4)
C16 C2 C3 130.7(4)
N1 C2 C3 105.4(3)
N2 C3 C2 102.6(3)
N2 C3 H3A 111.2
C2 C3 H3A 111.2
N2 C3 H3B 111.2
C2 C3 H3B 111.2
H3A C3 H3B 109.2
C5 C4 C9 123.0(4)
C5 C4 N1 118.4(3)
C9 C4 N1 118.5(3)
C4 C5 C6 117.4(4)
C4 C5 C10 122.3(4)
C6 C5 C10 120.2(4)
C7 C6 C5 121.3(5)
C7 C6 H6 119.4
C5 C6 H6 119.4
C8 C7 C6 119.8(5)
C8 C7 H7 120.1
C6 C7 H7 120.1
C7 C8 C9 122.3(5)
C7 C8 H8 118.9
C9 C8 H8 118.9
C8 C9 C4 116.2(4)
C8 C9 C13 121.6(4)
C4 C9 C13 122.2(4)
C5 C10 C12 110.3(4)
C5 C10 C11 112.3(4)
C12 C10 C11 111.7(4)
C5 C10 H10 107.4
C12 C10 H10 107.4
C11 C10 H10 107.4
C10 C11 H11A 109.5
C10 C11 H11B 109.5
H11A C11 H11B 109.5
C10 C11 H11C 109.5
H11A C11 H11C 109.5
H11B C11 H11C 109.5
C10 C12 H12A 109.5
C10 C12 H12B 109.5
H12A C12 H12B 109.5
C10 C12 H12C 109.5
H12A C12 H12C 109.5
H12B C12 H12C 109.5
C9 C13 C14 110.9(4)
C9 C13 C15 112.9(4)
C14 C13 C15 109.9(4)
C9 C13 H13 107.6
C14 C13 H13 107.6
C15 C13 H13 107.6
C13 C14 H14A 109.5
C13 C14 H14B 109.5
H14A C14 H14B 109.5
C13 C14 H14C 109.5
H14A C14 H14C 109.5
H14B C14 H14C 109.5
C13 C15 H15A 109.5
C13 C15 H15B 109.5
H15A C15 H15B 109.5
C13 C15 H15C 109.5
H15A C15 H15C 109.5
H15B C15 H15C 109.5
C2 C16 H16A 120.0
C2 C16 H16B 120.0
H16A C16 H16B 120.0
C22 C17 C18 123.5(4)
C22 C17 N2 118.7(3)
C18 C17 N2 117.8(3)
C19 C18 C17 117.1(4)
C19 C18 C23 120.2(4)
C17 C18 C23 122.7(4)
C18 C19 C20 120.5(4)
C18 C19 H19 119.7
C20 C19 H19 119.7
C21 C20 C19 120.7(4)
C21 C20 H20 119.6
C19 C20 H20 119.6
C20 C21 C22 121.8(4)
C20 C21 H21 119.1
C22 C21 H21 119.1
C17 C22 C21 116.3(4)
C17 C22 C26 123.8(3)
C21 C22 C26 119.9(4)
C18 C23 C25 111.6(4)
C18 C23 C24 111.8(4)
C25 C23 C24 109.4(4)
C18 C23 H23 108.0
C25 C23 H23 108.0
C24 C23 H23 108.0
C23 C24 H24A 109.5
C23 C24 H24B 109.5
H24A C24 H24B 109.5
C23 C24 H24C 109.5
H24A C24 H24C 109.5
H24B C24 H24C 109.5
C23 C25 H25A 109.5
C23 C25 H25B 109.5
H25A C25 H25B 109.5
C23 C25 H25C 109.5
H25A C25 H25C 109.5
H25B C25 H25C 109.5
C22 C26 C28 112.4(4)
C22 C26 C27 111.1(4)
C28 C26 C27 110.5(4)
C22 C26 H26 107.6
C28 C26 H26 107.6
C27 C26 H26 107.6
C26 C27 H27A 109.5
C26 C27 H27B 109.5
H27A C27 H27B 109.5
C26 C27 H27C 109.5
H27A C27 H27C 109.5
H27B C27 H27C 109.5
C26 C28 H28A 109.5
C26 C28 H28B 109.5
H28A C28 H28B 109.5
C26 C28 H28C 109.5
H28A C28 H28C 109.5
H28B C28 H28C 109.5
F2 C29 F3 106.4(6)
F2 C29 F1 107.2(5)
F3 C29 F1 105.5(5)
F2 C29 S1 112.6(4)
F3 C29 S1 111.1(4)
F1 C29 S1 113.6(5)
Cl2 C30 Cl1 117.4(4)
Cl2 C30 H30A 107.9
Cl1 C30 H30A 107.9
Cl2 C30 H30B 107.9
Cl1 C30 H30B 107.9
H30A C30 H30B 107.2

loop_
_geom_bond_atom_site_label_1
_geom_bond_atom_site_label_2
_geom_bond_distance
S1 O3 1.417(3)
S1 O2 1.421(4)
S1 O1 1.429(3)
S1 C29 1.786(6)
N1 C1 1.327(4)
N1 C2 1.437(5)
N1 C4 1.443(5)
N2 C1 1.297(4)
N2 C17 1.451(4)
N2 C3 1.484(4)
F1 C29 1.330(6)
F2 C29 1.296(6)
F3 C29 1.317(6)
C1 H1 1.00(3)
C2 C16 1.308(5)
C2 C3 1.486(5)
C3 H3A 0.9700
C3 H3B 0.9700
C4 C5 1.384(5)
C4 C9 1.411(5)
C5 C6 1.390(6)
C5 C10 1.515(6)
C6 C7 1.389(7)
C6 H6 0.9300
C7 C8 1.355(6)
C7 H7 0.9300
C8 C9 1.399(6)
C8 H8 0.9300
C9 C13 1.504(6)
C10 C12 1.516(7)
C10 C11 1.532(7)
C10 H10 0.9800
C11 H11A 0.9600
C11 H11B 0.9600
C11 H11C 0.9600
C12 H12A 0.9600
C12 H12B 0.9600
C12 H12C 0.9600
C13 C14 1.515(6)
C13 C15 1.549(6)
C13 H13 0.9800
C14 H14A 0.9600
C14 H14B 0.9600
C14 H14C 0.9600
C15 H15A 0.9600
C15 H15B 0.9600
C15 H15C 0.9600
C16 H16A 0.9300
C16 H16B 0.9300
C17 C22 1.391(5)
C17 C18 1.406(5)
C18 C19 1.381(6)
C18 C23 1.504(6)
C19 C20 1.387(6)
C19 H19 0.9300
C20 C21 1.362(6)
C20 H20 0.9300
C21 C22 1.392(5)
C21 H21 0.9300
C22 C26 1.517(5)
C23 C25 1.520(7)
C23 C24 1.542(6)
C23 H23 0.9800
C24 H24A 0.9600
C24 H24B 0.9600
C24 H24C 0.9600
C25 H25A 0.9600
C25 H25B 0.9600
C25 H25C 0.9600
C26 C28 1.531(6)
C26 C27 1.539(6)
C26 H26 0.9800
C27 H27A 0.9600
C27 H27B 0.9600
C27 H27C 0.9600
C28 H28A 0.9600
C28 H28B 0.9600
C28 H28C 0.9600
C30 Cl2 1.657(9)
C30 Cl1 1.683(9)
C30 H30A 0.9700
C30 H30B 0.9700

loop_
_geom_hbond_atom_site_label_D
_geom_hbond_atom_site_label_H
_geom_hbond_atom_site_label_A
_geom_hbond_distance_DH
_geom_hbond_distance_HA
_geom_hbond_distance_DA
_geom_hbond_angle_DHA
_geom_hbond_site_symmetry_A
C1 H1 O2 1.00(3) 2.26(3) 3.233(6) 166(2) 1_565

loop_
_geom_torsion_atom_site_label_1
_geom_torsion_atom_site_label_2
_geom_torsion_atom_site_label_3
_geom_torsion_atom_site_label_4
_geom_torsion
C17 N2 C1 N1 -179.1(3)
C3 N2 C1 N1 0.5(4)
C2 N1 C1 N2 -0.3(4)
C4 N1 C1 N2 -176.9(3)
C1 N1 C2 C16 -179.9(4)
C4 N1 C2 C16 -3.2(5)
C1 N1 C2 C3 0.0(4)
C4 N1 C2 C3 176.6(3)
C1 N2 C3 C2 -0.4(3)
C17 N2 C3 C2 179.2(3)
C16 C2 C3 N2 -179.9(4)
N1 C2 C3 N2 0.3(3)
C1 N1 C4 C5 88.7(4)
C2 N1 C4 C5 -87.3(4)
C1 N1 C4 C9 -94.0(4)
C2 N1 C4 C9 89.9(4)
C9 C4 C5 C6 2.1(6)
N1 C4 C5 C6 179.2(4)
C9 C4 C5 C10 -179.9(4)
N1 C4 C5 C10 -2.8(6)
C4 C5 C6 C7 -0.3(7)
C10 C5 C6 C7 -178.4(4)
C5 C6 C7 C8 -0.5(8)
C6 C7 C8 C9 -0.3(7)
C7 C8 C9 C4 1.8(6)
C7 C8 C9 C13 -179.4(4)
C5 C4 C9 C8 -2.8(6)
N1 C4 C9 C8 -179.9(3)
C5 C4 C9 C13 178.5(4)
N1 C4 C9 C13 1.4(5)
C4 C5 C10 C12 -102.9(5)
C6 C5 C10 C12 75.0(5)
C4 C5 C10 C11 131.8(4)
C6 C5 C10 C11 -50.3(6)
C8 C9 C13 C14 -78.4(5)
C4 C9 C13 C14 100.2(5)
C8 C9 C13 C15 45.4(6)
C4 C9 C13 C15 -135.9(4)
C1 N2 C17 C22 -85.9(4)
C3 N2 C17 C22 94.6(4)
C1 N2 C17 C18 95.0(4)
C3 N2 C17 C18 -84.5(4)
C22 C17 C18 C19 0.5(6)
N2 C17 C18 C19 179.5(4)
C22 C17 C18 C23 -179.4(4)
N2 C17 C18 C23 -0.4(6)
C17 C18 C19 C20 1.0(6)
C23 C18 C19 C20 -179.1(4)
C18 C19 C20 C21 -1.4(7)
C19 C20 C21 C22 0.3(7)
C18 C17 C22 C21 -1.5(6)
N2 C17 C22 C21 179.5(3)
C18 C17 C22 C26 178.3(4)
N2 C17 C22 C26 -0.7(6)
C20 C21 C22 C17 1.1(6)
C20 C21 C22 C26 -178.7(4)
C19 C18 C23 C25 63.5(6)
C17 C18 C23 C25 -116.6(5)
C19 C18 C23 C24 -59.3(5)
C17 C18 C23 C24 120.6(4)
C17 C22 C26 C28 114.2(5)
C21 C22 C26 C28 -66.1(5)
C17 C22 C26 C27 -121.5(4)
C21 C22 C26 C27 58.3(5)
O3 S1 C29 F2 -178.6(5)
O2 S1 C29 F2 64.1(5)
O1 S1 C29 F2 -58.2(5)
O3 S1 C29 F3 -59.3(5)
O2 S1 C29 F3 -176.6(4)
O1 S1 C29 F3 61.0(5)
O3 S1 C29 F1 59.4(5)
O2 S1 C29 F1 -57.9(5)
O1 S1 C29 F1 179.7(4)
